data_7710656
loop_
_publ_author_name
'Horrer, G\"unther'
'Mann, Sophie'
'Krummenacher, Ivo'
'Braunschweig, Holger'
'Radius, Udo'

_publ_section_title
;
 N-Heterocyclic Carbene and Cyclic (Alkyl)(amino)carbene Complexes of
 Vanadium(III) and Vanadium(V)
;
_journal_name_full 'Dalton Transactions'
_journal_paper_doi 10.1039/D2DT01250B
_journal_year 2022
_chemical_formula_moiety 'C32 H41 Cl2 N2 V'
_chemical_formula_sum 'C32 H41 Cl2 N2 V'
_chemical_formula_weight 575.51
_space_group_crystal_system triclinic
_space_group_IT_number 2
_space_group_name_Hall '-P 1'
_space_group_name_H-M_alt 'P -1'
_atom_sites_solution_hydrogens geom
_atom_sites_solution_primary dual
_atom_sites_solution_secondary difmap
_audit_creation_method SHELXL-2018/3
_audit_update_record
;
2022-04-21 deposited with the CCDC.	2022-07-01 downloaded from the CCDC.
;
_cell_angle_alpha 75.774(2)
_cell_angle_beta 89.0650(10)
_cell_angle_gamma 69.437(2)
_cell_formula_units_Z 2
_cell_length_a 9.4909(2)
_cell_length_b 9.5344(2)
_cell_length_c 18.2708(4)
_cell_measurement_reflns_used 17463
_cell_measurement_temperature 100.00(10)
_cell_measurement_theta_max 76.6970
_cell_measurement_theta_min 2.5270
_cell_volume 1496.05(6)
_computing_cell_refinement 'CrysAlisPro 1.171.40.53 (Rigaku OD, 2019)'
_computing_data_collection 'CrysAlisPro 1.171.40.53 (Rigaku OD, 2019)'
_computing_data_reduction 'CrysAlisPro 1.171.40.53 (Rigaku OD, 2019)'
_computing_molecular_graphics 'ShelXLe (Huebschle et all, 2011)'
_computing_publication_material 'SHELXL-2014/6 (Sheldrick, 2014)'
_computing_structure_refinement 'SHELXL-2018/3 (Sheldrick, 2018)'
_computing_structure_solution 'SHELXT 2014/5 (Sheldrick, 2014)'
_diffrn_ambient_temperature 100.00(10)
_diffrn_detector_area_resol_mean 10.0000
_diffrn_measured_fraction_theta_full 0.994
_diffrn_measured_fraction_theta_max 0.974
_diffrn_measurement_device_type 'XtaLAB Synergy, Dualflex, HyPix'
_diffrn_measurement_method '\w scans'
_diffrn_radiation_type CuK\a
_diffrn_radiation_wavelength 1.54184
_diffrn_reflns_av_R_equivalents 0.0284
_diffrn_reflns_av_unetI/netI 0.0211
_diffrn_reflns_Laue_measured_fraction_full 0.994
_diffrn_reflns_Laue_measured_fraction_max 0.974
_diffrn_reflns_limit_h_max 11
_diffrn_reflns_limit_h_min -10
_diffrn_reflns_limit_k_max 12
_diffrn_reflns_limit_k_min -10
_diffrn_reflns_limit_l_max 22
_diffrn_reflns_limit_l_min -22
_diffrn_reflns_number 29091
_diffrn_reflns_point_group_measured_fraction_full 0.994
_diffrn_reflns_point_group_measured_fraction_max 0.974
_diffrn_reflns_theta_full 72.000
_diffrn_reflns_theta_max 76.995
_diffrn_reflns_theta_min 2.502
_diffrn_source 'micro-focus sealed X-ray tube'
_exptl_absorpt_coefficient_mu 4.576
_exptl_absorpt_correction_T_max 1.000
_exptl_absorpt_correction_T_min 0.715
_exptl_absorpt_correction_type gaussian
_exptl_absorpt_process_details
;
CrysAlisPro 1.171.40.53 (Rigaku Oxford Diffraction, 2019)
Numerical absorption correction based on gaussian integration over
			a multifaceted crystal model
Empirical absorption correction using spherical harmonics,
 implemented in SCALE3 ABSPACK scaling algorithm.
;
_exptl_crystal_colour black
_exptl_crystal_density_diffrn 1.278
_exptl_crystal_description block
_exptl_crystal_F_000 608
_exptl_crystal_size_max 0.138
_exptl_crystal_size_mid 0.082
_exptl_crystal_size_min 0.070
_refine_diff_density_max 0.457
_refine_diff_density_min -0.710
_refine_diff_density_rms 0.046
_refine_ls_extinction_method none
_refine_ls_goodness_of_fit_ref 1.064
_refine_ls_hydrogen_treatment constr
_refine_ls_matrix_type full
_refine_ls_number_parameters 410
_refine_ls_number_reflns 6138
_refine_ls_number_restraints 282
_refine_ls_restrained_S_all 1.054
_refine_ls_R_factor_all 0.0388
_refine_ls_R_factor_gt 0.0365
_refine_ls_shift/su_max 0.001
_refine_ls_shift/su_mean 0.000
_refine_ls_structure_factor_coef Fsqd
_refine_ls_weighting_details 'w=1/[\s^2^(Fo^2^)+(0.0392P)^2^+0.9759P] where P=(Fo^2^+2Fc^2^)/3'
_refine_ls_weighting_scheme calc
_refine_ls_wR_factor_gt 0.0904
_refine_ls_wR_factor_ref 0.0916
_reflns_Friedel_coverage 0.000
_reflns_number_gt 5816
_reflns_number_total 6138
_reflns_threshold_expression 'I > 2\s(I)'
_cod_data_source_file d2dt01250b2.cif
_cod_data_source_block compound_11
_cod_database_code 7710656
_shelx_shelxl_version_number 2018/3
_shelx_space_group_comment
;
The symmetry employed for this shelxl refinement is uniquely defined
by the following loop, which should always be used as a source of
symmetry information in preference to the above space-group names.
They are only intended as comments.
;

loop_
_space_group_symop_operation_xyz
'x, y, z'
'-x, -y, -z'

loop_
_atom_site_label
_atom_site_type_symbol
_atom_site_fract_x
_atom_site_fract_y
_atom_site_fract_z
_atom_site_U_iso_or_equiv
_atom_site_adp_type
_atom_site_occupancy
_atom_site_site_symmetry_order
_atom_site_calc_flag
_atom_site_refinement_flags_posn
_atom_site_refinement_flags_adp
_atom_site_refinement_flags_occupancy
_atom_site_disorder_assembly
_atom_site_disorder_group
V1_1 V 0.57783(3) 0.56204(3) 0.22570(2) 0.02230(8) Uani 1 1 d . . . . .
Cl2_1 Cl 0.37265(6) 0.77605(6) 0.17708(4) 0.05553(17) Uani 1 1 d . . . . .
Cl1_1 Cl 0.66864(5) 0.55064(6) 0.33943(2) 0.03472(11) Uani 1 1 d . . . . .
N1_2 N 0.73189(16) 0.54333(17) 0.15843(8) 0.0266(3) Uani 1 1 d . . . . .
C2_2 C 0.6704(2) 0.7982(2) 0.06754(12) 0.0347(4) Uani 1 1 d . . . . .
H2_2 H 0.587058 0.786469 0.047465 0.042 Uiso 1 1 calc R U . . .
C3_2 C 0.7031(2) 0.9315(2) 0.03750(12) 0.0383(4) Uani 1 1 d . . . . .
H3_2 H 0.641706 1.008244 -0.002723 0.046 Uiso 1 1 calc R U . . .
C4_2 C 0.8259(2) 0.9503(2) 0.06709(12) 0.0365(4) Uani 1 1 d . . . . .
H4_2 H 0.847036 1.039768 0.047247 0.044 Uiso 1 1 calc R U . . .
C5_2 C 0.9181(2) 0.8348(2) 0.12673(13) 0.0393(4) Uani 1 1 d . . . . .
H5_2 H 1.001842 0.846423 0.146428 0.047 Uiso 1 1 calc R U . . .
C6_2 C 0.8858(2) 0.7030(2) 0.15681(11) 0.0340(4) Uani 1 1 d . . . . .
H6_2 H 0.947213 0.626855 0.197174 0.041 Uiso 1 1 calc R U . . .
C7_2 C 0.84129(18) 0.4086(2) 0.14667(10) 0.0255(3) Uani 1 1 d . . . . .
C8_2 C 0.8829(2) 0.2698(2) 0.20190(11) 0.0342(4) Uani 1 1 d . . . . .
H8_2 H 0.840650 0.266711 0.248282 0.041 Uiso 1 1 calc R U . . .
C9_2 C 0.9869(2) 0.1349(2) 0.18910(12) 0.0375(4) Uani 1 1 d . . . . .
H9_2 H 1.012823 0.042638 0.226791 0.045 Uiso 1 1 calc R U . . .
C10_2 C 1.0519(2) 0.1368(2) 0.12107(12) 0.0341(4) Uani 1 1 d . . . . .
H10_2 H 1.121982 0.046538 0.112769 0.041 Uiso 1 1 calc R U . . .
C11_2 C 1.0115(2) 0.2745(2) 0.06532(12) 0.0346(4) Uani 1 1 d . . . . .
H11_2 H 1.053880 0.276491 0.018986 0.042 Uiso 1 1 calc R U . . .
C12_2 C 0.9088(2) 0.4093(2) 0.07784(10) 0.0298(4) Uani 1 1 d . . . . .
H12_2 H 0.884160 0.501453 0.040156 0.036 Uiso 1 1 calc R U . . .
C1_2 C 0.76184(19) 0.6831(2) 0.12726(10) 0.0265(3) Uani 1 1 d . . . . .
C1 C 0.49722(18) 0.37830(19) 0.22643(9) 0.0234(3) Uani 1 1 d . . . . .
N1 N 0.48405(16) 0.27260(16) 0.28443(8) 0.0252(3) Uani 1 1 d . . . . .
C2_3 C 0.431(2) 0.149(2) 0.2711(5) 0.0354(14) Uani 0.488(4) 1 d . U P A 1
C3_3 C 0.4479(6) 0.1730(5) 0.1863(2) 0.0361(8) Uani 0.488(4) 1 d . U P A 1
H3A_3 H 0.365958 0.159130 0.161491 0.043 Uiso 0.488(4) 1 calc R U P A 1
H3AB_3 H 0.542847 0.100017 0.176762 0.043 Uiso 0.488(4) 1 calc R U P A 1
C4_3 C 0.4434(19) 0.3406(13) 0.1574(9) 0.0330(15) Uani 0.488(4) 1 d . U P A 1
C5_3 C 0.2895(6) 0.4566(7) 0.1309(3) 0.0490(12) Uani 0.488(4) 1 d . U P A 1
H5A_3 H 0.248875 0.431079 0.090280 0.073 Uiso 0.488(4) 1 calc R U P A 1
H5B_3 H 0.295069 0.557912 0.113214 0.073 Uiso 0.488(4) 1 calc R U P A 1
H5C_3 H 0.225229 0.455715 0.171970 0.073 Uiso 0.488(4) 1 calc R U P A 1
C6_3 C 0.5281(6) -0.0157(5) 0.3131(3) 0.0462(11) Uani 0.488(4) 1 d . U P A 1
H6A_3 H 0.490359 -0.087540 0.299192 0.069 Uiso 0.488(4) 1 calc R U P A 1
H6B_3 H 0.524773 -0.026828 0.366653 0.069 Uiso 0.488(4) 1 calc R U P A 1
H6C_3 H 0.630413 -0.036697 0.299772 0.069 Uiso 0.488(4) 1 calc R U P A 1
C7_3 C 0.2671(7) 0.1750(8) 0.2950(4) 0.0498(13) Uani 0.488(4) 1 d . U P A 1
H7A_3 H 0.234415 0.097365 0.283862 0.075 Uiso 0.488(4) 1 calc R U P A 1
H7B_3 H 0.200731 0.275831 0.267430 0.075 Uiso 0.488(4) 1 calc R U P A 1
H7C_3 H 0.265175 0.167706 0.348293 0.075 Uiso 0.488(4) 1 calc R U P A 1
C8_3 C 0.551(2) 0.3486(17) 0.0916(10) 0.035(2) Uani 0.488(4) 1 d . U P A 1
H8A_3 H 0.513030 0.325691 0.049277 0.053 Uiso 0.488(4) 1 calc R U P A 1
H8B_3 H 0.650318 0.274205 0.108844 0.053 Uiso 0.488(4) 1 calc R U P A 1
H8C_3 H 0.555280 0.450684 0.076350 0.053 Uiso 0.488(4) 1 calc R U P A 1
C2_13 C 0.4307(19) 0.1513(19) 0.2567(5) 0.0355(14) Uani 0.512(4) 1 d . U P A 2
C3_13 C 0.3541(5) 0.2505(5) 0.1795(2) 0.0318(8) Uani 0.512(4) 1 d . U P A 2
H3A_13 H 0.247795 0.305005 0.183499 0.038 Uiso 0.512(4) 1 calc R U P A 2
H3AB_13 H 0.362984 0.186362 0.144586 0.038 Uiso 0.512(4) 1 calc R U P A 2
C4_13 C 0.4343(17) 0.3671(12) 0.1511(8) 0.0293(12) Uani 0.512(4) 1 d . U P A 2
C5_13 C 0.3119(5) 0.5251(6) 0.1073(3) 0.0375(10) Uani 0.512(4) 1 d . U P A 2
H5A_13 H 0.264167 0.509727 0.065535 0.056 Uiso 0.512(4) 1 calc R U P A 2
H5B_13 H 0.359210 0.599525 0.088643 0.056 Uiso 0.512(4) 1 calc R U P A 2
H5C_13 H 0.237425 0.562617 0.140952 0.056 Uiso 0.512(4) 1 calc R U P A 2
C6_13 C 0.5694(6) 0.0133(5) 0.2500(3) 0.0514(12) Uani 0.512(4) 1 d . U P A 2
H6A_13 H 0.539701 -0.049384 0.224070 0.077 Uiso 0.512(4) 1 calc R U P A 2
H6B_13 H 0.614073 -0.047545 0.299645 0.077 Uiso 0.512(4) 1 calc R U P A 2
H6C_13 H 0.641388 0.050149 0.221952 0.077 Uiso 0.512(4) 1 calc R U P A 2
C7_13 C 0.3267(8) 0.1043(8) 0.3105(3) 0.0496(13) Uani 0.512(4) 1 d . U P A 2
H7A_13 H 0.294206 0.031525 0.294081 0.074 Uiso 0.512(4) 1 calc R U P A 2
H7B_13 H 0.240497 0.193982 0.312087 0.074 Uiso 0.512(4) 1 calc R U P A 2
H7C_13 H 0.378155 0.056956 0.360062 0.074 Uiso 0.512(4) 1 calc R U P A 2
C8_13 C 0.554(2) 0.3186(17) 0.0982(10) 0.040(2) Uani 0.512(4) 1 d . U P A 2
H8A_13 H 0.509868 0.306973 0.054259 0.060 Uiso 0.512(4) 1 calc R U P A 2
H8B_13 H 0.630464 0.221764 0.123454 0.060 Uiso 0.512(4) 1 calc R U P A 2
H8C_13 H 0.599039 0.396271 0.083011 0.060 Uiso 0.512(4) 1 calc R U P A 2
C1_4 C 0.49982(19) 0.2750(2) 0.36360(10) 0.0255(3) Uani 1 1 d . . . . .
C2_4 C 0.63292(19) 0.1781(2) 0.40932(10) 0.0284(4) Uani 1 1 d . . . . .
C3_4 C 0.6388(2) 0.1819(2) 0.48510(11) 0.0349(4) Uani 1 1 d . . . . .
H3_4 H 0.724932 0.117419 0.516512 0.042 Uiso 1 1 calc R U . . .
C4_4 C 0.5209(2) 0.2781(2) 0.51454(11) 0.0376(4) Uani 1 1 d . . . . .
H4_4 H 0.527882 0.278944 0.565126 0.045 Uiso 1 1 calc R U . . .
C5_4 C 0.3922(2) 0.3734(2) 0.46873(11) 0.0347(4) Uani 1 1 d . . . . .
H5_4 H 0.312906 0.438449 0.489046 0.042 Uiso 1 1 calc R U . . .
C6_4 C 0.37769(19) 0.3747(2) 0.39286(10) 0.0287(4) Uani 1 1 d . . . . .
C7_4 C 0.7748(2) 0.0747(2) 0.38230(11) 0.0342(4) Uani 1 1 d . . . . .
H7_4 H 0.757382 0.085978 0.328091 0.041 Uiso 1 1 calc R U . . .
C8_4 C 0.2313(2) 0.4879(2) 0.34754(12) 0.0383(4) Uani 1 1 d . . . . .
H8_4 H 0.235460 0.476666 0.295568 0.046 Uiso 1 1 calc R U . . .
C9_4 C 0.9082(2) 0.1250(3) 0.39389(12) 0.0476(6) Uani 1 1 d . . . . .
H9A_4 H 0.994663 0.065984 0.372239 0.071 Uiso 1 1 calc R U . . .
H9B_4 H 0.931351 0.107315 0.447076 0.071 Uiso 1 1 calc R U . . .
H9C_4 H 0.881738 0.233266 0.369576 0.071 Uiso 1 1 calc R U . . .
C10_4 C 0.8143(3) -0.0969(3) 0.42435(15) 0.0576(7) Uani 1 1 d . . . . .
H10A_4 H 0.898864 -0.159678 0.403006 0.086 Uiso 1 1 calc R U . . .
H10B_4 H 0.729128 -0.126816 0.419304 0.086 Uiso 1 1 calc R U . . .
H10C_4 H 0.839652 -0.111129 0.476996 0.086 Uiso 1 1 calc R U . . .
C11_4 C 0.2126(3) 0.6552(3) 0.34522(14) 0.0496(6) Uani 1 1 d . . . . .
H11A_4 H 0.125823 0.725104 0.312043 0.074 Uiso 1 1 calc R U . . .
H11B_4 H 0.300957 0.674897 0.326901 0.074 Uiso 1 1 calc R U . . .
H11C_4 H 0.199174 0.670489 0.395246 0.074 Uiso 1 1 calc R U . . .
C12_4 C 0.0931(2) 0.4541(3) 0.38136(15) 0.0586(7) Uani 1 1 d . . . . .
H12A_4 H 0.003742 0.521211 0.349345 0.088 Uiso 1 1 calc R U . . .
H12B_4 H 0.083226 0.472050 0.430969 0.088 Uiso 1 1 calc R U . . .
H12C_4 H 0.106241 0.348098 0.384824 0.088 Uiso 1 1 calc R U . . .

loop_
_atom_site_aniso_label
_atom_site_aniso_U_11
_atom_site_aniso_U_22
_atom_site_aniso_U_33
_atom_site_aniso_U_23
_atom_site_aniso_U_13
_atom_site_aniso_U_12
V1_1 0.02077(14) 0.02331(15) 0.02327(15) -0.00594(11) 0.00311(11) -0.00852(11)
Cl2_1 0.0322(2) 0.0413(3) 0.0628(4) 0.0130(2) 0.0112(2) 0.0051(2)
Cl1_1 0.0381(2) 0.0501(3) 0.0270(2) -0.01564(19) 0.00611(17) -0.0254(2)
N1_2 0.0279(7) 0.0280(7) 0.0251(7) -0.0065(6) 0.0038(6) -0.0117(6)
C2_2 0.0288(9) 0.0352(10) 0.0398(11) -0.0071(8) 0.0012(8) -0.0125(8)
C3_2 0.0351(10) 0.0300(9) 0.0428(11) -0.0025(8) 0.0054(8) -0.0080(8)
C4_2 0.0376(10) 0.0284(9) 0.0483(12) -0.0137(8) 0.0138(9) -0.0154(8)
C5_2 0.0383(10) 0.0397(11) 0.0480(12) -0.0172(9) 0.0039(9) -0.0200(9)
C6_2 0.0331(9) 0.0353(10) 0.0349(10) -0.0099(8) 0.0008(8) -0.0130(8)
C7_2 0.0224(8) 0.0273(8) 0.0272(8) -0.0059(7) -0.0001(6) -0.0101(7)
C8_2 0.0357(10) 0.0347(10) 0.0272(9) -0.0026(7) 0.0043(7) -0.0102(8)
C9_2 0.0377(10) 0.0291(9) 0.0382(11) -0.0021(8) -0.0035(8) -0.0070(8)
C10_2 0.0281(9) 0.0293(9) 0.0452(11) -0.0130(8) 0.0025(8) -0.0082(7)
C11_2 0.0368(10) 0.0339(10) 0.0377(10) -0.0143(8) 0.0123(8) -0.0153(8)
C12_2 0.0355(9) 0.0285(9) 0.0274(9) -0.0073(7) 0.0074(7) -0.0141(7)
C1_2 0.0265(8) 0.0269(8) 0.0275(8) -0.0096(7) 0.0080(7) -0.0098(7)
C1 0.0188(7) 0.0274(8) 0.0246(8) -0.0083(6) 0.0013(6) -0.0080(6)
N1 0.0252(7) 0.0251(7) 0.0278(7) -0.0062(6) 0.0006(6) -0.0124(6)
C2_3 0.049(2) 0.037(2) 0.031(3) -0.013(2) -0.003(3) -0.0256(17)
C3_3 0.0468(19) 0.0379(18) 0.0326(17) -0.0104(15) -0.0013(16) -0.0249(15)
C4_3 0.038(2) 0.040(3) 0.026(2) -0.009(2) 0.0012(19) -0.020(2)
C5_3 0.045(2) 0.052(3) 0.045(3) -0.004(2) -0.020(2) -0.017(2)
C6_3 0.075(3) 0.0307(19) 0.044(2) -0.0097(17) 0.004(2) -0.0326(19)
C7_3 0.054(3) 0.056(3) 0.058(3) -0.019(3) 0.005(3) -0.040(3)
C8_3 0.054(3) 0.038(4) 0.019(3) -0.005(3) -0.003(2) -0.026(3)
C2_13 0.0470(19) 0.0339(18) 0.038(3) -0.011(3) -0.003(3) -0.0278(16)
C3_13 0.0369(17) 0.0361(17) 0.0302(15) -0.0103(14) -0.0044(14) -0.0209(14)
C4_13 0.036(2) 0.038(3) 0.024(2) -0.012(2) 0.0004(19) -0.024(2)
C5_13 0.038(2) 0.043(2) 0.028(2) 0.0020(18) -0.0126(16) -0.0166(18)
C6_13 0.067(3) 0.033(2) 0.054(3) -0.0116(18) -0.015(2) -0.0178(19)
C7_13 0.065(3) 0.054(3) 0.045(3) -0.004(2) -0.001(2) -0.046(3)
C8_13 0.044(3) 0.053(5) 0.034(5) -0.021(4) 0.006(3) -0.026(4)
C1_4 0.0247(8) 0.0282(8) 0.0241(8) -0.0016(7) 0.0018(6) -0.0136(7)
C2_4 0.0239(8) 0.0288(9) 0.0292(9) 0.0006(7) 0.0019(7) -0.0108(7)
C3_4 0.0312(9) 0.0400(10) 0.0266(9) 0.0030(8) -0.0018(7) -0.0121(8)
C4_4 0.0418(11) 0.0486(12) 0.0223(9) -0.0046(8) 0.0052(8) -0.0190(9)
C5_4 0.0315(9) 0.0390(10) 0.0323(10) -0.0064(8) 0.0098(8) -0.0131(8)
C6_4 0.0236(8) 0.0327(9) 0.0294(9) -0.0019(7) 0.0047(7) -0.0137(7)
C7_4 0.0265(9) 0.0321(9) 0.0322(9) 0.0043(7) 0.0037(7) -0.0048(7)
C8_4 0.0220(8) 0.0472(11) 0.0356(10) -0.0027(9) 0.0058(7) -0.0056(8)
C9_4 0.0261(9) 0.0715(15) 0.0326(11) 0.0047(10) -0.0008(8) -0.0143(10)
C10_4 0.0526(14) 0.0344(11) 0.0564(14) 0.0101(10) 0.0193(11) 0.0045(10)
C11_4 0.0391(11) 0.0427(12) 0.0461(12) -0.0028(10) 0.0133(10) 0.0041(9)
C12_4 0.0239(10) 0.0838(19) 0.0584(15) -0.0045(13) 0.0064(10) -0.0170(11)

loop_
_atom_type_symbol
_atom_type_description
_atom_type_scat_dispersion_real
_atom_type_scat_dispersion_imag
_atom_type_scat_source
C C 0.0181 0.0091 'International Tables Vol C Tables 4.2.6.8 and 6.1.1.4'
H H 0.0000 0.0000 'International Tables Vol C Tables 4.2.6.8 and 6.1.1.4'
N N 0.0311 0.0180 'International Tables Vol C Tables 4.2.6.8 and 6.1.1.4'
Cl Cl 0.3639 0.7018 'International Tables Vol C Tables 4.2.6.8 and 6.1.1.4'
V V 0.0687 2.1097 'International Tables Vol C Tables 4.2.6.8 and 6.1.1.4'

loop_
_geom_angle_atom_site_label_1
_geom_angle_atom_site_label_2
_geom_angle_atom_site_label_3
_geom_angle
_geom_angle_site_symmetry_1
_geom_angle_site_symmetry_3
_geom_angle_publ_flag
N1_2 V1_1 C1 106.28(6) . . ?
N1_2 V1_1 Cl1_1 109.66(5) . . ?
C1 V1_1 Cl1_1 113.01(5) . . ?
N1_2 V1_1 Cl2_1 110.75(5) . . ?
C1 V1_1 Cl2_1 102.48(5) . . ?
Cl1_1 V1_1 Cl2_1 114.23(3) . . ?
C7_2 N1_2 C1_2 114.56(13) . . ?
C7_2 N1_2 V1_1 128.89(12) . . ?
C1_2 N1_2 V1_1 115.07(11) . . ?
C1_2 C2_2 C3_2 120.16(18) . . ?
C1_2 C2_2 H2_2 119.9 . . ?
C3_2 C2_2 H2_2 119.9 . . ?
C4_2 C3_2 C2_2 120.33(19) . . ?
C4_2 C3_2 H3_2 119.8 . . ?
C2_2 C3_2 H3_2 119.8 . . ?
C3_2 C4_2 C5_2 119.62(18) . . ?
C3_2 C4_2 H4_2 120.2 . . ?
C5_2 C4_2 H4_2 120.2 . . ?
C6_2 C5_2 C4_2 120.23(19) . . ?
C6_2 C5_2 H5_2 119.9 . . ?
C4_2 C5_2 H5_2 119.9 . . ?
C5_2 C6_2 C1_2 120.54(18) . . ?
C5_2 C6_2 H6_2 119.7 . . ?
C1_2 C6_2 H6_2 119.7 . . ?
C8_2 C7_2 C12_2 117.93(16) . . ?
C8_2 C7_2 N1_2 121.01(16) . . ?
C12_2 C7_2 N1_2 121.03(16) . . ?
C7_2 C8_2 C9_2 120.99(18) . . ?
C7_2 C8_2 H8_2 119.5 . . ?
C9_2 C8_2 H8_2 119.5 . . ?
C10_2 C9_2 C8_2 120.58(18) . . ?
C10_2 C9_2 H9_2 119.7 . . ?
C8_2 C9_2 H9_2 119.7 . . ?
C9_2 C10_2 C11_2 119.15(18) . . ?
C9_2 C10_2 H10_2 120.4 . . ?
C11_2 C10_2 H10_2 120.4 . . ?
C10_2 C11_2 C12_2 120.57(18) . . ?
C10_2 C11_2 H11_2 119.7 . . ?
C12_2 C11_2 H11_2 119.7 . . ?
C11_2 C12_2 C7_2 120.77(17) . . ?
C11_2 C12_2 H12_2 119.6 . . ?
C7_2 C12_2 H12_2 119.6 . . ?
C2_2 C1_2 C6_2 119.11(17) . . ?
C2_2 C1_2 N1_2 121.21(16) . . ?
C6_2 C1_2 N1_2 119.67(16) . . ?
N1 C1 C4_3 104.5(5) . . ?
N1 C1 C4_13 111.8(5) . . ?
N1 C1 V1_1 128.65(12) . . ?
C4_3 C1 V1_1 126.9(5) . . ?
C4_13 C1 V1_1 119.4(5) . . ?
C1 N1 C1_4 124.48(14) . . ?
C1 N1 C2_3 119.4(4) . . ?
C1_4 N1 C2_3 115.7(4) . . ?
C1 N1 C2_13 110.6(4) . . ?
C1_4 N1 C2_13 124.6(4) . . ?
N1 C2_3 C6_3 114.7(11) . . ?
N1 C2_3 C3_3 99.2(10) . . ?
C6_3 C2_3 C3_3 110.0(10) . . ?
N1 C2_3 C7_3 111.2(11) . . ?
C6_3 C2_3 C7_3 106.8(11) . . ?
C3_3 C2_3 C7_3 115.1(11) . . ?
C2_3 C3_3 C4_3 105.5(10) . . ?
C2_3 C3_3 H3A_3 110.6 . . ?
C4_3 C3_3 H3A_3 110.6 . . ?
C2_3 C3_3 H3AB_3 110.6 . . ?
C4_3 C3_3 H3AB_3 110.6 . . ?
H3A_3 C3_3 H3AB_3 108.8 . . ?
C5_3 C4_3 C1 107.3(10) . . ?
C5_3 C4_3 C3_3 113.9(12) . . ?
C1 C4_3 C3_3 105.0(8) . . ?
C5_3 C4_3 C8_3 109.5(11) . . ?
C1 C4_3 C8_3 111.9(15) . . ?
C3_3 C4_3 C8_3 109.2(12) . . ?
C4_3 C5_3 H5A_3 109.5 . . ?
C4_3 C5_3 H5B_3 109.5 . . ?
H5A_3 C5_3 H5B_3 109.5 . . ?
C4_3 C5_3 H5C_3 109.5 . . ?
H5A_3 C5_3 H5C_3 109.5 . . ?
H5B_3 C5_3 H5C_3 109.5 . . ?
C2_3 C6_3 H6A_3 109.5 . . ?
C2_3 C6_3 H6B_3 109.5 . . ?
H6A_3 C6_3 H6B_3 109.5 . . ?
C2_3 C6_3 H6C_3 109.5 . . ?
H6A_3 C6_3 H6C_3 109.5 . . ?
H6B_3 C6_3 H6C_3 109.5 . . ?
C2_3 C7_3 H7A_3 109.5 . . ?
C2_3 C7_3 H7B_3 109.5 . . ?
H7A_3 C7_3 H7B_3 109.5 . . ?
C2_3 C7_3 H7C_3 109.5 . . ?
H7A_3 C7_3 H7C_3 109.5 . . ?
H7B_3 C7_3 H7C_3 109.5 . . ?
C4_3 C8_3 H8A_3 109.5 . . ?
C4_3 C8_3 H8B_3 109.5 . . ?
H8A_3 C8_3 H8B_3 109.5 . . ?
C4_3 C8_3 H8C_3 109.5 . . ?
H8A_3 C8_3 H8C_3 109.5 . . ?
H8B_3 C8_3 H8C_3 109.5 . . ?
C7_13 C2_13 C3_13 113.8(11) . . ?
C7_13 C2_13 C6_13 112.3(10) . . ?
C3_13 C2_13 C6_13 111.7(8) . . ?
C7_13 C2_13 N1 109.1(8) . . ?
C3_13 C2_13 N1 99.9(9) . . ?
C6_13 C2_13 N1 109.2(10) . . ?
C2_13 C3_13 C4_13 106.9(9) . . ?
C2_13 C3_13 H3A_13 110.3 . . ?
C4_13 C3_13 H3A_13 110.3 . . ?
C2_13 C3_13 H3AB_13 110.3 . . ?
C4_13 C3_13 H3AB_13 110.3 . . ?
H3A_13 C3_13 H3AB_13 108.6 . . ?
C8_13 C4_13 C3_13 114.2(12) . . ?
C8_13 C4_13 C1 113.2(13) . . ?
C3_13 C4_13 C1 102.0(8) . . ?
C8_13 C4_13 C5_13 107.7(11) . . ?
C3_13 C4_13 C5_13 107.8(10) . . ?
C1 C4_13 C5_13 111.8(9) . . ?
C4_13 C5_13 H5A_13 109.5 . . ?
C4_13 C5_13 H5B_13 109.5 . . ?
H5A_13 C5_13 H5B_13 109.5 . . ?
C4_13 C5_13 H5C_13 109.5 . . ?
H5A_13 C5_13 H5C_13 109.5 . . ?
H5B_13 C5_13 H5C_13 109.5 . . ?
C2_13 C6_13 H6A_13 109.5 . . ?
C2_13 C6_13 H6B_13 109.5 . . ?
H6A_13 C6_13 H6B_13 109.5 . . ?
C2_13 C6_13 H6C_13 109.5 . . ?
H6A_13 C6_13 H6C_13 109.5 . . ?
H6B_13 C6_13 H6C_13 109.5 . . ?
C2_13 C7_13 H7A_13 109.5 . . ?
C2_13 C7_13 H7B_13 109.5 . . ?
H7A_13 C7_13 H7B_13 109.5 . . ?
C2_13 C7_13 H7C_13 109.5 . . ?
H7A_13 C7_13 H7C_13 109.5 . . ?
H7B_13 C7_13 H7C_13 109.5 . . ?
C4_13 C8_13 H8A_13 109.5 . . ?
C4_13 C8_13 H8B_13 109.5 . . ?
H8A_13 C8_13 H8B_13 109.5 . . ?
C4_13 C8_13 H8C_13 109.5 . . ?
H8A_13 C8_13 H8C_13 109.5 . . ?
H8B_13 C8_13 H8C_13 109.5 . . ?
C2_4 C1_4 C6_4 121.21(16) . . ?
C2_4 C1_4 N1 120.51(15) . . ?
C6_4 C1_4 N1 118.27(15) . . ?
C3_4 C2_4 C1_4 117.69(17) . . ?
C3_4 C2_4 C7_4 116.76(16) . . ?
C1_4 C2_4 C7_4 125.47(17) . . ?
C4_4 C3_4 C2_4 121.85(17) . . ?
C4_4 C3_4 H3_4 119.1 . . ?
C2_4 C3_4 H3_4 119.1 . . ?
C3_4 C4_4 C5_4 119.64(18) . . ?
C3_4 C4_4 H4_4 120.2 . . ?
C5_4 C4_4 H4_4 120.2 . . ?
C4_4 C5_4 C6_4 121.71(18) . . ?
C4_4 C5_4 H5_4 119.1 . . ?
C6_4 C5_4 H5_4 119.1 . . ?
C5_4 C6_4 C1_4 117.88(16) . . ?
C5_4 C6_4 C8_4 116.83(17) . . ?
C1_4 C6_4 C8_4 125.27(17) . . ?
C2_4 C7_4 C9_4 110.00(18) . . ?
C2_4 C7_4 C10_4 111.59(16) . . ?
C9_4 C7_4 C10_4 109.50(18) . . ?
C2_4 C7_4 H7_4 108.6 . . ?
C9_4 C7_4 H7_4 108.6 . . ?
C10_4 C7_4 H7_4 108.6 . . ?
C6_4 C8_4 C11_4 110.67(18) . . ?
C6_4 C8_4 C12_4 111.37(17) . . ?
C11_4 C8_4 C12_4 109.19(19) . . ?
C6_4 C8_4 H8_4 108.5 . . ?
C11_4 C8_4 H8_4 108.5 . . ?
C12_4 C8_4 H8_4 108.5 . . ?
C7_4 C9_4 H9A_4 109.5 . . ?
C7_4 C9_4 H9B_4 109.5 . . ?
H9A_4 C9_4 H9B_4 109.5 . . ?
C7_4 C9_4 H9C_4 109.5 . . ?
H9A_4 C9_4 H9C_4 109.5 . . ?
H9B_4 C9_4 H9C_4 109.5 . . ?
C7_4 C10_4 H10A_4 109.5 . . ?
C7_4 C10_4 H10B_4 109.5 . . ?
H10A_4 C10_4 H10B_4 109.5 . . ?
C7_4 C10_4 H10C_4 109.5 . . ?
H10A_4 C10_4 H10C_4 109.5 . . ?
H10B_4 C10_4 H10C_4 109.5 . . ?
C8_4 C11_4 H11A_4 109.5 . . ?
C8_4 C11_4 H11B_4 109.5 . . ?
H11A_4 C11_4 H11B_4 109.5 . . ?
C8_4 C11_4 H11C_4 109.5 . . ?
H11A_4 C11_4 H11C_4 109.5 . . ?
H11B_4 C11_4 H11C_4 109.5 . . ?
C8_4 C12_4 H12A_4 109.5 . . ?
C8_4 C12_4 H12B_4 109.5 . . ?
H12A_4 C12_4 H12B_4 109.5 . . ?
C8_4 C12_4 H12C_4 109.5 . . ?
H12A_4 C12_4 H12C_4 109.5 . . ?
H12B_4 C12_4 H12C_4 109.5 . . ?

loop_
_geom_bond_atom_site_label_1
_geom_bond_atom_site_label_2
_geom_bond_distance
_geom_bond_site_symmetry_2
_geom_bond_publ_flag
V1_1 N1_2 1.8831(15) . ?
V1_1 C1 2.1411(17) . ?
V1_1 Cl1_1 2.2258(5) . ?
V1_1 Cl2_1 2.2625(5) . ?
N1_2 C7_2 1.402(2) . ?
N1_2 C1_2 1.438(2) . ?
C2_2 C1_2 1.386(3) . ?
C2_2 C3_2 1.394(3) . ?
C2_2 H2_2 0.9300 . ?
C3_2 C4_2 1.377(3) . ?
C3_2 H3_2 0.9300 . ?
C4_2 C5_2 1.389(3) . ?
C4_2 H4_2 0.9300 . ?
C5_2 C6_2 1.378(3) . ?
C5_2 H5_2 0.9300 . ?
C6_2 C1_2 1.393(3) . ?
C6_2 H6_2 0.9300 . ?
C7_2 C8_2 1.384(2) . ?
C7_2 C12_2 1.402(2) . ?
C8_2 C9_2 1.389(3) . ?
C8_2 H8_2 0.9300 . ?
C9_2 C10_2 1.377(3) . ?
C9_2 H9_2 0.9300 . ?
C10_2 C11_2 1.382(3) . ?
C10_2 H10_2 0.9300 . ?
C11_2 C12_2 1.383(3) . ?
C11_2 H11_2 0.9300 . ?
C12_2 H12_2 0.9300 . ?
C1 N1 1.309(2) . ?
C1 C4_3 1.534(19) . ?
C1 C4_13 1.551(16) . ?
N1 C1_4 1.463(2) . ?
N1 C2_3 1.50(2) . ?
N1 C2_13 1.600(18) . ?
C2_3 C6_3 1.522(17) . ?
C2_3 C3_3 1.523(10) . ?
C2_3 C7_3 1.559(19) . ?
C3_3 C4_3 1.541(13) . ?
C3_3 H3A_3 0.9700 . ?
C3_3 H3AB_3 0.9700 . ?
C4_3 C5_3 1.490(14) . ?
C4_3 C8_3 1.57(3) . ?
C5_3 H5A_3 0.9600 . ?
C5_3 H5B_3 0.9600 . ?
C5_3 H5C_3 0.9600 . ?
C6_3 H6A_3 0.9600 . ?
C6_3 H6B_3 0.9600 . ?
C6_3 H6C_3 0.9600 . ?
C7_3 H7A_3 0.9600 . ?
C7_3 H7B_3 0.9600 . ?
C7_3 H7C_3 0.9600 . ?
C8_3 H8A_3 0.9600 . ?
C8_3 H8B_3 0.9600 . ?
C8_3 H8C_3 0.9600 . ?
C2_13 C7_13 1.485(16) . ?
C2_13 C3_13 1.519(11) . ?
C2_13 C6_13 1.528(17) . ?
C3_13 C4_13 1.543(14) . ?
C3_13 H3A_13 0.9700 . ?
C3_13 H3AB_13 0.9700 . ?
C4_13 C8_13 1.50(3) . ?
C4_13 C5_13 1.571(11) . ?
C5_13 H5A_13 0.9600 . ?
C5_13 H5B_13 0.9600 . ?
C5_13 H5C_13 0.9600 . ?
C6_13 H6A_13 0.9600 . ?
C6_13 H6B_13 0.9600 . ?
C6_13 H6C_13 0.9600 . ?
C7_13 H7A_13 0.9600 . ?
C7_13 H7B_13 0.9600 . ?
C7_13 H7C_13 0.9600 . ?
C8_13 H8A_13 0.9600 . ?
C8_13 H8B_13 0.9600 . ?
C8_13 H8C_13 0.9600 . ?
C1_4 C2_4 1.408(2) . ?
C1_4 C6_4 1.410(2) . ?
C2_4 C3_4 1.396(3) . ?
C2_4 C7_4 1.521(3) . ?
C3_4 C4_4 1.373(3) . ?
C3_4 H3_4 0.9300 . ?
C4_4 C5_4 1.378(3) . ?
C4_4 H4_4 0.9300 . ?
C5_4 C6_4 1.392(3) . ?
C5_4 H5_4 0.9300 . ?
C6_4 C8_4 1.525(3) . ?
C7_4 C9_4 1.537(3) . ?
C7_4 C10_4 1.538(3) . ?
C7_4 H7_4 0.9800 . ?
C8_4 C11_4 1.532(3) . ?
C8_4 C12_4 1.542(3) . ?
C8_4 H8_4 0.9800 . ?
C9_4 H9A_4 0.9600 . ?
C9_4 H9B_4 0.9600 . ?
C9_4 H9C_4 0.9600 . ?
C10_4 H10A_4 0.9600 . ?
C10_4 H10B_4 0.9600 . ?
C10_4 H10C_4 0.9600 . ?
C11_4 H11A_4 0.9600 . ?
C11_4 H11B_4 0.9600 . ?
C11_4 H11C_4 0.9600 . ?
C12_4 H12A_4 0.9600 . ?
C12_4 H12B_4 0.9600 . ?
C12_4 H12C_4 0.9600 . ?

loop_
_geom_torsion_atom_site_label_1
_geom_torsion_atom_site_label_2
_geom_torsion_atom_site_label_3
_geom_torsion_atom_site_label_4
_geom_torsion
_geom_torsion_site_symmetry_1
_geom_torsion_site_symmetry_2
_geom_torsion_site_symmetry_3
_geom_torsion_site_symmetry_4
_geom_torsion_publ_flag
C1 V1_1 N1_2 C7_2 -37.49(16) . . . . ?
Cl1_1 V1_1 N1_2 C7_2 84.97(14) . . . . ?
Cl2_1 V1_1 N1_2 C7_2 -148.06(13) . . . . ?
C1 V1_1 N1_2 C1_2 157.29(12) . . . . ?
Cl1_1 V1_1 N1_2 C1_2 -80.24(12) . . . . ?
Cl2_1 V1_1 N1_2 C1_2 46.72(13) . . . . ?
C1_2 C2_2 C3_2 C4_2 -0.3(3) . . . . ?
C2_2 C3_2 C4_2 C5_2 0.6(3) . . . . ?
C3_2 C4_2 C5_2 C6_2 -0.8(3) . . . . ?
C4_2 C5_2 C6_2 C1_2 0.8(3) . . . . ?
C1_2 N1_2 C7_2 C8_2 142.46(17) . . . . ?
V1_1 N1_2 C7_2 C8_2 -22.8(2) . . . . ?
C1_2 N1_2 C7_2 C12_2 -39.3(2) . . . . ?
V1_1 N1_2 C7_2 C12_2 155.38(14) . . . . ?
C12_2 C7_2 C8_2 C9_2 -0.8(3) . . . . ?
N1_2 C7_2 C8_2 C9_2 177.42(17) . . . . ?
C7_2 C8_2 C9_2 C10_2 0.5(3) . . . . ?
C8_2 C9_2 C10_2 C11_2 -0.5(3) . . . . ?
C9_2 C10_2 C11_2 C12_2 0.8(3) . . . . ?
C10_2 C11_2 C12_2 C7_2 -1.2(3) . . . . ?
C8_2 C7_2 C12_2 C11_2 1.2(3) . . . . ?
N1_2 C7_2 C12_2 C11_2 -177.06(17) . . . . ?
C3_2 C2_2 C1_2 C6_2 0.3(3) . . . . ?
C3_2 C2_2 C1_2 N1_2 -178.98(17) . . . . ?
C5_2 C6_2 C1_2 C2_2 -0.6(3) . . . . ?
C5_2 C6_2 C1_2 N1_2 178.71(17) . . . . ?
C7_2 N1_2 C1_2 C2_2 113.18(19) . . . . ?
V1_1 N1_2 C1_2 C2_2 -79.43(19) . . . . ?
C7_2 N1_2 C1_2 C6_2 -66.1(2) . . . . ?
V1_1 N1_2 C1_2 C6_2 101.29(17) . . . . ?
C4_3 C1 N1 C1_4 -170.1(6) . . . . ?
C4_13 C1 N1 C1_4 -165.1(6) . . . . ?
V1_1 C1 N1 C1_4 10.7(2) . . . . ?
C4_3 C1 N1 C2_3 2.1(10) . . . . ?
V1_1 C1 N1 C2_3 -177.1(8) . . . . ?
C4_13 C1 N1 C2_13 8.6(8) . . . . ?
V1_1 C1 N1 C2_13 -175.5(6) . . . . ?
C1 N1 C2_3 C6_3 130.7(6) . . . . ?
C1_4 N1 C2_3 C6_3 -56.4(11) . . . . ?
C1 N1 C2_3 C3_3 13.6(12) . . . . ?
C1_4 N1 C2_3 C3_3 -173.6(5) . . . . ?
C1 N1 C2_3 C7_3 -108.0(6) . . . . ?
C1_4 N1 C2_3 C7_3 64.8(9) . . . . ?
N1 C2_3 C3_3 C4_3 -22.6(12) . . . . ?
C6_3 C2_3 C3_3 C4_3 -143.3(12) . . . . ?
C7_3 C2_3 C3_3 C4_3 96.1(14) . . . . ?
N1 C1 C4_3 C5_3 104.4(8) . . . . ?
V1_1 C1 C4_3 C5_3 -76.3(12) . . . . ?
N1 C1 C4_3 C3_3 -17.1(10) . . . . ?
V1_1 C1 C4_3 C3_3 162.2(5) . . . . ?
N1 C1 C4_3 C8_3 -135.4(8) . . . . ?
V1_1 C1 C4_3 C8_3 43.9(12) . . . . ?
C2_3 C3_3 C4_3 C5_3 -91.6(14) . . . . ?
C2_3 C3_3 C4_3 C1 25.4(13) . . . . ?
C2_3 C3_3 C4_3 C8_3 145.6(14) . . . . ?
C1 N1 C2_13 C7_13 -143.6(6) . . . . ?
C1_4 N1 C2_13 C7_13 30.2(12) . . . . ?
C1 N1 C2_13 C3_13 -23.9(9) . . . . ?
C1_4 N1 C2_13 C3_13 149.8(4) . . . . ?
C1 N1 C2_13 C6_13 93.3(6) . . . . ?
C1_4 N1 C2_13 C6_13 -92.9(7) . . . . ?
C7_13 C2_13 C3_13 C4_13 145.3(11) . . . . ?
C6_13 C2_13 C3_13 C4_13 -86.2(12) . . . . ?
N1 C2_13 C3_13 C4_13 29.2(10) . . . . ?
C2_13 C3_13 C4_13 C8_13 97.1(14) . . . . ?
C2_13 C3_13 C4_13 C1 -25.4(10) . . . . ?
C2_13 C3_13 C4_13 C5_13 -143.3(10) . . . . ?
N1 C1 C4_13 C8_13 -113.0(9) . . . . ?
V1_1 C1 C4_13 C8_13 70.8(10) . . . . ?
N1 C1 C4_13 C3_13 10.1(8) . . . . ?
V1_1 C1 C4_13 C3_13 -166.1(4) . . . . ?
N1 C1 C4_13 C5_13 125.1(7) . . . . ?
V1_1 C1 C4_13 C5_13 -51.1(11) . . . . ?
C1 N1 C1_4 C2_4 -103.0(2) . . . . ?
C2_3 N1 C1_4 C2_4 84.5(8) . . . . ?
C2_13 N1 C1_4 C2_4 84.1(7) . . . . ?
C1 N1 C1_4 C6_4 78.0(2) . . . . ?
C2_3 N1 C1_4 C6_4 -94.5(8) . . . . ?
C2_13 N1 C1_4 C6_4 -94.9(7) . . . . ?
C6_4 C1_4 C2_4 C3_4 1.2(3) . . . . ?
N1 C1_4 C2_4 C3_4 -177.75(15) . . . . ?
C6_4 C1_4 C2_4 C7_4 -175.61(16) . . . . ?
N1 C1_4 C2_4 C7_4 5.4(3) . . . . ?
C1_4 C2_4 C3_4 C4_4 -1.1(3) . . . . ?
C7_4 C2_4 C3_4 C4_4 175.96(18) . . . . ?
C2_4 C3_4 C4_4 C5_4 0.5(3) . . . . ?
C3_4 C4_4 C5_4 C6_4 0.2(3) . . . . ?
C4_4 C5_4 C6_4 C1_4 -0.1(3) . . . . ?
C4_4 C5_4 C6_4 C8_4 -178.64(18) . . . . ?
C2_4 C1_4 C6_4 C5_4 -0.6(3) . . . . ?
N1 C1_4 C6_4 C5_4 178.37(15) . . . . ?
C2_4 C1_4 C6_4 C8_4 177.78(17) . . . . ?
N1 C1_4 C6_4 C8_4 -3.2(3) . . . . ?
C3_4 C2_4 C7_4 C9_4 -58.9(2) . . . . ?
C1_4 C2_4 C7_4 C9_4 118.0(2) . . . . ?
C3_4 C2_4 C7_4 C10_4 62.8(2) . . . . ?
C1_4 C2_4 C7_4 C10_4 -120.3(2) . . . . ?
C5_4 C6_4 C8_4 C11_4 61.4(2) . . . . ?
C1_4 C6_4 C8_4 C11_4 -117.0(2) . . . . ?
C5_4 C6_4 C8_4 C12_4 -60.3(3) . . . . ?
C1_4 C6_4 C8_4 C12_4 121.3(2) . . . . ?
